data_2214590
loop_
_publ_author_name
'S. Murugavel'
'P. Ramesh'
'A. SubbiahPandi'
'E. Ramesh'
'R. Raghunathan'

_publ_section_title
;Methyl
 1'-(2-hydroxy-1,3-dioxoindan-2-yl)-1,3-dioxoindane-2-spiro-3'-pyrrolizidine-1'-carboxylate
;
_journal_coeditor_code CI2413
_journal_issue 8
_journal_name_full 'Acta Crystallographica Section E'
_journal_page_first o3610
_journal_page_last o3610
_journal_paper_doi 10.1107/S160053680703560X
_journal_volume 63
_journal_year 2007
_chemical_formula_iupac 'C26 H21 N O7'
_chemical_formula_moiety 'C26 H21 N O7'
_chemical_formula_sum 'C26 H21 N O7'
_chemical_formula_weight 459.44
_chemical_name_common
;
Indane-1,3-dione Spiro(2,2')-4'-methoxy carbonyl
3'-(2-hydroxy-indane-1,3-dione) pyrrolizidine
;
_chemical_name_systematic
;
Methyl 1'-(2-hydroxy-1,3-dioxoindan-2-yl)-1,3-dioxoindane-2-
spiro-3'-pyrrolizidine-1-carboxylate
;
_space_group_IT_number 15
_symmetry_cell_setting monoclinic
_symmetry_space_group_name_Hall '-C 2yc'
_symmetry_space_group_name_H-M 'C 1 2/c 1'
_atom_sites_solution_hydrogens geom
_atom_sites_solution_primary direct
_atom_sites_solution_secondary difmap
_cell_angle_alpha 90.00
_cell_angle_beta 103.291(16)
_cell_angle_gamma 90.00
_cell_formula_units_Z 8
_cell_length_a 39.580(5)
_cell_length_b 7.6690(15)
_cell_length_c 14.868(3)
_cell_measurement_reflns_used 25
_cell_measurement_temperature 293(2)
_cell_measurement_theta_max 67.98
_cell_measurement_theta_min 2.29
_cell_volume 4392.1(14)
_computing_cell_refinement 'CAD-4 Software'
_computing_data_collection 'CAD-4 Software (Enraf--Nonius, 1988)'
_computing_data_reduction 'XCAD4 (Harms & Wocadlo, 1995)'
_computing_molecular_graphics 'ZORTEP (Zsolnai, 1997)'
_computing_publication_material 'SHELXL97 and PLATON (Spek, 2003)'
_computing_structure_refinement 'SHELXL97 (Sheldrick, 1997)'
_computing_structure_solution 'SHELXS97 (Sheldrick, 1997)'
_diffrn_ambient_temperature 293(2)
_diffrn_measured_fraction_theta_full 0.998
_diffrn_measured_fraction_theta_max 0.999
_diffrn_measurement_device_type 'Enraf--Nonius CAD-4'
_diffrn_measurement_method \w/2\q
_diffrn_radiation_monochromator graphite
_diffrn_radiation_source 'fine-focus sealed tube'
_diffrn_radiation_type CuK\a
_diffrn_radiation_wavelength 1.54180
_diffrn_reflns_av_R_equivalents 0.0522
_diffrn_reflns_av_sigmaI/netI 0.0225
_diffrn_reflns_limit_h_max 47
_diffrn_reflns_limit_h_min 0
_diffrn_reflns_limit_k_max 9
_diffrn_reflns_limit_k_min 0
_diffrn_reflns_limit_l_max 17
_diffrn_reflns_limit_l_min -17
_diffrn_reflns_number 4055
_diffrn_reflns_theta_full 67.98
_diffrn_reflns_theta_max 67.98
_diffrn_reflns_theta_min 2.29
_diffrn_standards_decay_% 4
_diffrn_standards_interval_time 60
_diffrn_standards_number 2
_exptl_absorpt_coefficient_mu 0.847
_exptl_absorpt_correction_T_max 0.881
_exptl_absorpt_correction_T_min 0.784
_exptl_absorpt_correction_type psi-scan
_exptl_absorpt_process_details '(North <i>et al.</i>,  1968)'
_exptl_crystal_colour colourless
_exptl_crystal_density_diffrn 1.390
_exptl_crystal_density_method 'not measured'
_exptl_crystal_description block
_exptl_crystal_F_000 1920
_exptl_crystal_size_max 0.37
_exptl_crystal_size_mid 0.24
_exptl_crystal_size_min 0.15
_refine_diff_density_max 0.258
_refine_diff_density_min -0.215
_refine_ls_extinction_coef 0.00074(11)
_refine_ls_extinction_expression Fc^*^=kFc[1+0.001xFc^2^\l^3^/sin(2\q)]^-1/4^
_refine_ls_extinction_method 'SHELXL97 (Sheldrick, 1997)'
_refine_ls_goodness_of_fit_ref 0.988
_refine_ls_hydrogen_treatment constr
_refine_ls_matrix_type full
_refine_ls_number_parameters 309
_refine_ls_number_reflns 3994
_refine_ls_number_restraints 0
_refine_ls_restrained_S_all 0.988
_refine_ls_R_factor_all 0.0652
_refine_ls_R_factor_gt 0.0495
_refine_ls_shift/su_max 0.001
_refine_ls_shift/su_mean 0.000
_refine_ls_structure_factor_coef Fsqd
_refine_ls_weighting_details 'calc w = 1/[\s^2^(Fo^2^)+(0.1055P)^2^+3.9632P] where P=(Fo^2^+2Fc^2^)/3'
_refine_ls_weighting_scheme calc
_refine_ls_wR_factor_gt 0.1514
_refine_ls_wR_factor_ref 0.1690
_reflns_number_gt 3118
_reflns_number_total 3994
_reflns_threshold_expression I>2\s(I)
_cod_data_source_file ci2413.cif
_cod_data_source_block I
_cod_original_cell_volume 4392.0(14)
_cod_original_sg_symbol_H-M 'C 2/c'
_cod_database_code 2214590
_cod_database_fobs_code 2214590

loop_
_symmetry_equiv_pos_as_xyz
'x, y, z'
'-x, y, -z+1/2'
'x+1/2, y+1/2, z'
'-x+1/2, y+1/2, -z+1/2'
'-x, -y, -z'
'x, -y, z-1/2'
'-x+1/2, -y+1/2, -z'
'x+1/2, -y+1/2, z-1/2'

loop_
_atom_site_type_symbol
_atom_site_label
_atom_site_fract_x
_atom_site_fract_y
_atom_site_fract_z
_atom_site_U_iso_or_equiv
_atom_site_adp_type
_atom_site_calc_flag
_atom_site_refinement_flags
_atom_site_occupancy
O O1 0.07308(5) 0.7325(3) 0.11713(13) 0.0797(7) Uani d . 1
O O2 0.12466(4) 0.7130(2) 0.21385(11) 0.0554(4) Uani d . 1
O O3 0.22421(4) 0.6868(3) 0.21202(11) 0.0619(5) Uani d . 1
O O4 0.17375(4) 0.5356(3) -0.09529(11) 0.0693(6) Uani d . 1
O O5 0.10878(5) 0.6593(3) -0.11651(11) 0.0674(6) Uani d . 1
H H5 0.1292 0.6292 -0.1003 0.101 Uiso calc R 1
O O6 0.10669(5) 1.0111(2) -0.03087(14) 0.0685(5) Uani d . 1
O O7 0.05550(6) 0.4526(3) -0.0507(2) 0.1019(9) Uani d . 1
N N1 0.16725(4) 0.4251(2) 0.09413(11) 0.0388(4) Uani d . 1
C C2 0.18367(5) 0.5860(3) 0.07124(13) 0.0387(5) Uani d . 1
C C3 0.15739(5) 0.7337(3) 0.06648(15) 0.0404(5) Uani d . 1
H H3A 0.1577 0.8093 0.0144 0.048 Uiso calc R 1
H H3B 0.1629 0.8027 0.1226 0.048 Uiso calc R 1
C C4 0.12111(5) 0.6473(3) 0.05505(13) 0.0379(5) Uani d . 1
C C5 0.12937(5) 0.4442(3) 0.06061(15) 0.0401(5) Uani d . 1
H H5A 0.1227 0.3958 -0.0020 0.048 Uiso calc R 1
C C6 0.11382(6) 0.3280(3) 0.12542(18) 0.0537(6) Uani d . 1
H H6A 0.1010 0.3976 0.1608 0.064 Uiso calc R 1
H H6B 0.0983 0.2414 0.0904 0.064 Uiso calc R 1
C C7 0.14515(7) 0.2410(3) 0.18904(18) 0.0582(6) Uani d . 1
H H7A 0.1412 0.2232 0.2504 0.070 Uiso calc R 1
H H7B 0.1502 0.1295 0.1642 0.070 Uiso calc R 1
C C8 0.17429(6) 0.3687(3) 0.19145(15) 0.0506(6) Uani d . 1
H H8A 0.1731 0.4658 0.2325 0.061 Uiso calc R 1
H H8B 0.1968 0.3129 0.2103 0.061 Uiso calc R 1
C C9 0.10343(5) 0.7037(3) 0.13072(15) 0.0438(5) Uani d . 1
C C10 0.10900(8) 0.7620(4) 0.28863(19) 0.0719(8) Uani d . 1
H H10A 0.0999 0.8781 0.2785 0.108 Uiso calc R 1
H H10B 0.1262 0.7580 0.3459 0.108 Uiso calc R 1
H H10C 0.0905 0.6824 0.2913 0.108 Uiso calc R 1
C C11 0.21928(6) 0.6158(3) 0.13721(15) 0.0444(5) Uani d . 1
C C12 0.24625(5) 0.5492(3) 0.09159(15) 0.0433(5) Uani d . 1
C C13 0.28137(6) 0.5255(3) 0.1270(2) 0.0581(6) Uani d . 1
H H13 0.2915 0.5499 0.1885 0.070 Uiso calc R 1
C C14 0.30097(6) 0.4644(4) 0.0679(2) 0.0663(7) Uani d . 1
H H14 0.3247 0.4472 0.0903 0.080 Uiso calc R 1
C C15 0.28613(7) 0.4280(3) -0.0240(2) 0.0603(7) Uani d . 1
H H15 0.3000 0.3872 -0.0621 0.072 Uiso calc R 1
C C16 0.25130(6) 0.4510(3) -0.05965(18) 0.0519(6) Uani d . 1
H H16 0.2414 0.4279 -0.1215 0.062 Uiso calc R 1
C C17 0.23135(5) 0.5101(3) -0.00032(15) 0.0417(5) Uani d . 1
C C18 0.19387(5) 0.5440(3) -0.01998(14) 0.0429(5) Uani d . 1
C C19 0.09585(5) 0.6972(3) -0.03765(15) 0.0432(5) Uani d . 1
C C20 0.08603(6) 0.8913(3) -0.04602(15) 0.0461(5) Uani d . 1
C C21 0.04821(6) 0.9050(3) -0.08045(16) 0.0509(6) Uani d . 1
C C22 0.02816(8) 1.0539(4) -0.1044(2) 0.0666(7) Uani d . 1
H H22 0.0382 1.1641 -0.0999 0.080 Uiso calc R 1
C C23 -0.00700(8) 1.0321(5) -0.1347(2) 0.0837(10) Uani d . 1
H H23 -0.0210 1.1295 -0.1517 0.100 Uiso calc R 1
C C24 -0.02206(8) 0.8695(6) -0.1408(3) 0.0916(11) Uani d . 1
H H24 -0.0460 0.8592 -0.1618 0.110 Uiso calc R 1
C C25 -0.00228(7) 0.7217(5) -0.1162(2) 0.0813(9) Uani d . 1
H H25 -0.0125 0.6120 -0.1196 0.098 Uiso calc R 1
C C26 0.03318(6) 0.7415(4) -0.08649(18) 0.0572(6) Uani d . 1
C C27 0.06007(6) 0.6068(3) -0.05542(19) 0.0596(7) Uani d . 1

loop_
_atom_site_aniso_label
_atom_site_aniso_U_11
_atom_site_aniso_U_22
_atom_site_aniso_U_33
_atom_site_aniso_U_12
_atom_site_aniso_U_13
_atom_site_aniso_U_23
O1 0.0564(11) 0.1316(19) 0.0562(11) 0.0390(11) 0.0233(8) 0.0113(11)
O2 0.0560(9) 0.0683(11) 0.0452(9) 0.0027(8) 0.0184(7) -0.0102(8)
O3 0.0600(10) 0.0793(12) 0.0442(9) -0.0009(9) 0.0073(7) -0.0162(8)
O4 0.0507(9) 0.1217(17) 0.0359(9) 0.0137(10) 0.0108(7) -0.0045(9)
O5 0.0641(11) 0.0972(15) 0.0397(9) 0.0275(10) 0.0093(7) -0.0066(9)
O6 0.0660(11) 0.0474(10) 0.0853(14) -0.0032(8) 0.0033(10) 0.0134(9)
O7 0.0690(13) 0.0490(12) 0.166(3) -0.0109(10) -0.0172(14) 0.0075(13)
N1 0.0420(9) 0.0408(9) 0.0358(9) 0.0042(7) 0.0136(7) 0.0006(7)
C2 0.0387(10) 0.0439(11) 0.0362(10) 0.0013(8) 0.0139(8) 0.0003(8)
C3 0.0422(11) 0.0379(11) 0.0436(11) 0.0000(8) 0.0151(8) -0.0009(9)
C4 0.0384(10) 0.0381(11) 0.0390(11) 0.0030(8) 0.0128(8) 0.0003(8)
C5 0.0421(11) 0.0353(10) 0.0451(11) 0.0015(8) 0.0146(8) -0.0030(8)
C6 0.0578(14) 0.0404(12) 0.0708(16) -0.0016(10) 0.0307(12) 0.0032(11)
C7 0.0731(16) 0.0492(13) 0.0587(14) 0.0032(12) 0.0281(12) 0.0118(11)
C8 0.0598(13) 0.0521(13) 0.0414(11) 0.0080(11) 0.0151(10) 0.0081(10)
C9 0.0462(12) 0.0416(12) 0.0472(12) 0.0082(9) 0.0179(9) 0.0033(9)
C10 0.090(2) 0.0815(19) 0.0528(15) 0.0068(16) 0.0352(14) -0.0064(14)
C11 0.0455(11) 0.0468(12) 0.0411(11) 0.0001(9) 0.0106(9) -0.0008(9)
C12 0.0415(11) 0.0397(11) 0.0497(12) -0.0023(9) 0.0128(9) 0.0004(9)
C13 0.0409(12) 0.0566(15) 0.0734(17) -0.0021(10) 0.0061(11) -0.0038(12)
C14 0.0386(12) 0.0605(16) 0.102(2) 0.0028(11) 0.0202(13) 0.0014(15)
C15 0.0531(14) 0.0488(13) 0.090(2) 0.0010(11) 0.0390(13) -0.0045(13)
C16 0.0556(13) 0.0488(13) 0.0601(14) -0.0022(10) 0.0317(11) -0.0023(10)
C17 0.0437(11) 0.0392(11) 0.0462(11) -0.0008(8) 0.0184(9) 0.0019(9)
C18 0.0427(11) 0.0526(12) 0.0358(11) 0.0009(9) 0.0139(9) 0.0011(9)
C19 0.0431(11) 0.0439(12) 0.0431(11) 0.0060(9) 0.0113(9) -0.0026(9)
C20 0.0502(12) 0.0463(12) 0.0418(11) 0.0024(10) 0.0103(9) 0.0040(9)
C21 0.0505(13) 0.0565(14) 0.0469(12) 0.0122(10) 0.0136(10) 0.0036(10)
C22 0.0699(17) 0.0660(17) 0.0646(16) 0.0251(14) 0.0170(13) 0.0096(13)
C23 0.0645(18) 0.104(3) 0.088(2) 0.0416(18) 0.0273(16) 0.0277(19)
C24 0.0455(15) 0.129(3) 0.101(2) 0.0209(18) 0.0179(15) 0.034(2)
C25 0.0469(14) 0.094(2) 0.098(2) -0.0011(15) 0.0061(14) 0.0195(19)
C26 0.0462(12) 0.0637(16) 0.0612(15) 0.0041(11) 0.0112(11) 0.0069(12)
C27 0.0494(13) 0.0533(15) 0.0696(16) -0.0003(11) 0.0007(11) 0.0003(12)

loop_
_atom_type_symbol
_atom_type_description
_atom_type_scat_dispersion_real
_atom_type_scat_dispersion_imag
_atom_type_scat_source
C C 0.0181 0.0091 'International Tables Vol C Tables 4.2.6.8 and 6.1.1.4'
H H 0.0000 0.0000 'International Tables Vol C Tables 4.2.6.8 and 6.1.1.4'
N N 0.0311 0.0180 'International Tables Vol C Tables 4.2.6.8 and 6.1.1.4'
O O 0.0492 0.0322 'International Tables Vol C Tables 4.2.6.8 and 6.1.1.4'

loop_
_geom_angle_atom_site_label_1
_geom_angle_atom_site_label_2
_geom_angle_atom_site_label_3
_geom_angle
C9 O2 C10 116.08(19)
C19 O5 H5 109.5
C2 N1 C8 118.65(17)
C2 N1 C5 107.91(15)
C8 N1 C5 108.00(16)
N1 C2 C3 107.47(15)
N1 C2 C18 104.38(16)
C3 C2 C18 115.39(17)
N1 C2 C11 111.49(16)
C3 C2 C11 115.68(17)
C18 C2 C11 101.89(16)
C2 C3 C4 106.92(17)
C2 C3 H3A 110.3
C4 C3 H3A 110.3
C2 C3 H3B 110.3
C4 C3 H3B 110.3
H3A C3 H3B 108.6
C9 C4 C19 105.97(16)
C9 C4 C3 111.66(17)
C19 C4 C3 112.47(17)
C9 C4 C5 111.40(16)
C19 C4 C5 111.72(16)
C3 C4 C5 103.77(15)
N1 C5 C6 104.63(17)
N1 C5 C4 107.21(16)
C6 C5 C4 119.49(17)
N1 C5 H5A 108.4
C6 C5 H5A 108.4
C4 C5 H5A 108.4
C7 C6 C5 104.81(18)
C7 C6 H6A 110.8
C5 C6 H6A 110.8
C7 C6 H6B 110.8
C5 C6 H6B 110.8
H6A C6 H6B 108.9
C8 C7 C6 103.77(19)
C8 C7 H7A 111.0
C6 C7 H7A 111.0
C8 C7 H7B 111.0
C6 C7 H7B 111.0
H7A C7 H7B 109.0
N1 C8 C7 101.33(18)
N1 C8 H8A 111.5
C7 C8 H8A 111.5
N1 C8 H8B 111.5
C7 C8 H8B 111.5
H8A C8 H8B 109.3
O1 C9 O2 123.1(2)
O1 C9 C4 123.0(2)
O2 C9 C4 113.85(17)
O2 C10 H10A 109.5
O2 C10 H10B 109.5
H10A C10 H10B 109.5
O2 C10 H10C 109.5
H10A C10 H10C 109.5
H10B C10 H10C 109.5
O3 C11 C12 126.4(2)
O3 C11 C2 125.6(2)
C12 C11 C2 107.93(17)
C13 C12 C17 120.5(2)
C13 C12 C11 129.8(2)
C17 C12 C11 109.70(18)
C12 C13 C14 117.8(2)
C12 C13 H13 121.1
C14 C13 H13 121.1
C13 C14 C15 121.5(2)
C13 C14 H14 119.2
C15 C14 H14 119.2
C16 C15 C14 121.1(2)
C16 C15 H15 119.5
C14 C15 H15 119.5
C15 C16 C17 117.7(2)
C15 C16 H16 121.1
C17 C16 H16 121.1
C16 C17 C12 121.3(2)
C16 C17 C18 128.9(2)
C12 C17 C18 109.77(18)
O4 C18 C17 126.24(19)
O4 C18 C2 125.06(19)
C17 C18 C2 108.67(17)
O5 C19 C20 105.39(18)
O5 C19 C27 104.98(19)
C20 C19 C27 102.48(17)
O5 C19 C4 113.81(16)
C20 C19 C4 114.18(18)
C27 C19 C4 114.79(19)
O6 C20 C21 126.8(2)
O6 C20 C19 124.8(2)
C21 C20 C19 108.40(19)
C26 C21 C22 121.1(2)
C26 C21 C20 110.3(2)
C22 C21 C20 128.6(2)
C23 C22 C21 117.4(3)
C23 C22 H22 121.3
C21 C22 H22 121.3
C22 C23 C24 121.6(3)
C22 C23 H23 119.2
C24 C23 H23 119.2
C23 C24 C25 121.1(3)
C23 C24 H24 119.4
C25 C24 H24 119.4
C24 C25 C26 117.9(3)
C24 C25 H25 121.0
C26 C25 H25 121.0
C25 C26 C21 120.8(2)
C25 C26 C27 129.0(3)
C21 C26 C27 110.2(2)
O7 C27 C26 126.8(2)
O7 C27 C19 125.2(2)
C26 C27 C19 107.8(2)

loop_
_geom_bond_atom_site_label_1
_geom_bond_atom_site_label_2
_geom_bond_site_symmetry_2
_geom_bond_distance
O1 C9 . 1.192(3)
O2 C9 . 1.327(3)
O2 C10 . 1.442(3)
O3 C11 . 1.213(3)
O4 C18 . 1.217(3)
O5 C19 . 1.413(3)
O5 H5 . 0.82
O6 C20 . 1.216(3)
O7 C27 . 1.201(3)
N1 C2 . 1.470(3)
N1 C8 . 1.474(3)
N1 C5 . 1.475(3)
C2 C3 . 1.528(3)
C2 C18 . 1.535(3)
C2 C11 . 1.538(3)
C3 C4 . 1.555(3)
C3 H3A . 0.97
C3 H3B . 0.97
C4 C9 . 1.518(3)
C4 C19 . 1.553(3)
C4 C5 . 1.590(3)
C5 C6 . 1.541(3)
C5 H5A . 0.98
C6 C7 . 1.529(4)
C6 H6A . 0.97
C6 H6B . 0.97
C7 C8 . 1.508(4)
C7 H7A . 0.97
C7 H7B . 0.97
C8 H8A . 0.97
C8 H8B . 0.97
C10 H10A . 0.96
C10 H10B . 0.96
C10 H10C . 0.96
C11 C12 . 1.481(3)
C12 C13 . 1.380(3)
C12 C17 . 1.391(3)
C13 C14 . 1.380(4)
C13 H13 . 0.93
C14 C15 . 1.386(4)
C14 H14 . 0.93
C15 C16 . 1.370(4)
C15 H15 . 0.93
C16 C17 . 1.388(3)
C16 H16 . 0.93
C17 C18 . 1.468(3)
C18 O4 1 1.217(3)
C19 C20 . 1.537(3)
C19 C27 . 1.544(3)
C20 O6 1 1.216(3)
C20 C21 . 1.470(3)
C21 C26 . 1.382(4)
C21 C22 . 1.389(3)
C22 C23 . 1.371(4)
C22 H22 . 0.93
C23 C24 . 1.376(5)
C23 H23 . 0.93
C24 C25 . 1.378(5)
C24 H24 . 0.93
C25 C26 . 1.379(4)
C25 H25 . 0.93
C26 C27 . 1.479(4)

loop_
_geom_hbond_atom_site_label_D
_geom_hbond_atom_site_label_H
_geom_hbond_atom_site_label_A
_geom_hbond_site_symmetry_A
_geom_hbond_distance_DH
_geom_hbond_distance_HA
_geom_hbond_distance_DA
_geom_hbond_angle_DHA
O5 H5 O4 1 0.82 1.89 2.691(2) 165
C8 H8A O4 6_566 0.97 2.56 3.259(3) 130
C16 H16 O3 6_565 0.93 2.57 3.481(3) 168
C22 H22 O7 1_565 0.93 2.38 3.280(4) 163
C23 H23 O1 5_575 0.93 2.47 3.238(3) 140

loop_
_geom_torsion_atom_site_label_1
_geom_torsion_atom_site_label_2
_geom_torsion_atom_site_label_3
_geom_torsion_atom_site_label_4
_geom_torsion
C8 N1 C2 C3 -96.3(2)
C5 N1 C2 C3 26.8(2)
C8 N1 C2 C18 140.68(18)
C5 N1 C2 C18 -96.18(17)
C8 N1 C2 C11 31.4(2)
C5 N1 C2 C11 154.57(16)
N1 C2 C3 C4 -18.4(2)
C18 C2 C3 C4 97.5(2)
C11 C2 C3 C4 -143.72(17)
C2 C3 C4 C9 123.77(18)
C2 C3 C4 C19 -117.25(18)
C2 C3 C4 C5 3.7(2)
C2 N1 C5 C6 -152.10(17)
C8 N1 C5 C6 -22.7(2)
C2 N1 C5 C4 -24.3(2)
C8 N1 C5 C4 105.14(18)
C9 C4 C5 N1 -108.08(18)
C19 C4 C5 N1 133.60(17)
C3 C4 C5 N1 12.2(2)
C9 C4 C5 C6 10.5(3)
C19 C4 C5 C6 -107.8(2)
C3 C4 C5 C6 130.8(2)
N1 C5 C6 C7 -3.4(2)
C4 C5 C6 C7 -123.3(2)
C5 C6 C7 C8 27.2(2)
C2 N1 C8 C7 162.84(18)
C5 N1 C8 C7 39.7(2)
C6 C7 C8 N1 -40.4(2)
C10 O2 C9 O1 -0.5(4)
C10 O2 C9 C4 -178.6(2)
C19 C4 C9 O1 18.5(3)
C3 C4 C9 O1 141.3(2)
C5 C4 C9 O1 -103.2(3)
C19 C4 C9 O2 -163.39(18)
C3 C4 C9 O2 -40.6(2)
C5 C4 C9 O2 74.9(2)
N1 C2 C11 O3 -85.2(3)
C3 C2 C11 O3 37.9(3)
C18 C2 C11 O3 163.9(2)
N1 C2 C11 C12 96.95(19)
C3 C2 C11 C12 -139.87(18)
C18 C2 C11 C12 -13.9(2)
O3 C11 C12 C13 11.7(4)
C2 C11 C12 C13 -170.5(2)
O3 C11 C12 C17 -167.6(2)
C2 C11 C12 C17 10.2(2)
C17 C12 C13 C14 0.8(4)
C11 C12 C13 C14 -178.5(2)
C12 C13 C14 C15 0.1(4)
C13 C14 C15 C16 -0.2(4)
C14 C15 C16 C17 -0.7(4)
C15 C16 C17 C12 1.7(3)
C15 C16 C17 C18 -179.4(2)
C13 C12 C17 C16 -1.8(3)
C11 C12 C17 C16 177.7(2)
C13 C12 C17 C18 179.1(2)
C11 C12 C17 C18 -1.5(2)
C16 C17 C18 O4 -4.9(4)
C12 C17 C18 O4 174.1(2)
C16 C17 C18 C2 173.1(2)
C12 C17 C18 C2 -7.8(2)
N1 C2 C18 O4 75.0(3)
C3 C2 C18 O4 -42.6(3)
C11 C2 C18 O4 -168.8(2)
N1 C2 C18 C17 -102.99(19)
C3 C2 C18 C17 139.32(18)
C11 C2 C18 C17 13.2(2)
C9 C4 C19 O5 177.89(19)
C3 C4 C19 O5 55.6(2)
C5 C4 C19 O5 -60.6(2)
C9 C4 C19 C20 56.8(2)
C3 C4 C19 C20 -65.4(2)
C5 C4 C19 C20 178.33(17)
C9 C4 C19 C27 -61.1(2)
C3 C4 C19 C27 176.63(18)
C5 C4 C19 C27 60.4(2)
O5 C19 C20 O6 -75.5(3)
C27 C19 C20 O6 174.9(2)
C4 C19 C20 O6 50.2(3)
O5 C19 C20 C21 101.1(2)
C27 C19 C20 C21 -8.5(2)
C4 C19 C20 C21 -133.28(19)
O6 C20 C21 C26 -178.2(2)
C19 C20 C21 C26 5.3(3)
O6 C20 C21 C22 1.2(4)
C19 C20 C21 C22 -175.3(2)
C26 C21 C22 C23 -0.5(4)
C20 C21 C22 C23 -179.8(3)
C21 C22 C23 C24 0.5(5)
C22 C23 C24 C25 0.1(6)
C23 C24 C25 C26 -0.8(5)
C24 C25 C26 C21 0.9(5)
C24 C25 C26 C27 179.3(3)
C22 C21 C26 C25 -0.2(4)
C20 C21 C26 C25 179.2(3)
C22 C21 C26 C27 -178.9(2)
C20 C21 C26 C27 0.6(3)
C25 C26 C27 O7 0.0(5)
C21 C26 C27 O7 178.6(3)
C25 C26 C27 C19 175.3(3)
C21 C26 C27 C19 -6.2(3)
O5 C19 C27 O7 74.2(4)
C20 C19 C27 O7 -175.9(3)
C4 C19 C27 O7 -51.5(4)
O5 C19 C27 C26 -101.1(2)
C20 C19 C27 C26 8.8(3)
C4 C19 C27 C26 133.2(2)
